data_7122318
loop_
_publ_author_name
'Holmsen, Marte Sofie Martinsen'
'Nova, Ainara'
'Hylland, Knut'
'Wragg, David S.'
'\/Oien-\/Odegaard, Sigurd'
'Heyn, Richard H.'
'Tilset, Mats'

_publ_section_title
;
 Synthesis of a (N,C,C) Au(iii) pincer complex via
 C<sub>sp<sup>3</sup></sub>-H bond activation: increasing catalyst
 robustness by rational catalyst design.
;
_journal_issue 79
_journal_name_full 'Chemical communications (Cambridge, England)'
_journal_page_first 11104
_journal_page_last 11107
_journal_paper_doi 10.1039/c8cc05489d
_journal_volume 54
_journal_year 2018
_chemical_formula_moiety 'C21 H23 Au F3 N O2'
_chemical_formula_sum 'C21 H23 Au F3 N O2'
_chemical_formula_weight 575.37
_space_group_crystal_system triclinic
_space_group_IT_number 2
_space_group_name_Hall '-P 1'
_space_group_name_H-M_alt 'P -1'
_symmetry_space_group_name_Hall '-P 1'
_symmetry_space_group_name_H-M 'P -1'
_atom_sites_solution_hydrogens geom
_audit_creation_date 2018-08-17
_audit_creation_method
;
Olex2 1.2
(compiled 2018.05.29 svn.r3508 for OlexSys, GUI svn.r5506)
;
_audit_update_record
;
2018-08-17 deposited with the CCDC.
2018-09-06 downloaded from the CCDC.
;
_cell_angle_alpha 94.949(2)
_cell_angle_beta 95.354(2)
_cell_angle_gamma 104.902(2)
_cell_formula_units_Z 2
_cell_length_a 8.7448(5)
_cell_length_b 9.6069(6)
_cell_length_c 12.4327(7)
_cell_measurement_reflns_used 9993
_cell_measurement_temperature 105(2)
_cell_measurement_theta_max 32.136
_cell_measurement_theta_min 2.604
_cell_volume 998.32(10)
_computing_cell_refinement 'APEX3 (Bruker AXS, 2016)'
_computing_data_collection 'APEX3 (Bruker AXS, 2016)'
_computing_data_reduction 'APEX3 (Bruker AXS, 2016)'
_computing_molecular_graphics 'Diamond v4 (Brandenburg, 2012)'
_computing_publication_material 'Olex2 (Dolomanov et al., 2009)'
_computing_structure_refinement 'SHELXL (Sheldrick, 2015b)'
_computing_structure_solution 'SHELXT (Sheldrick, 2015a)'
_diffrn_ambient_temperature 105.15
_diffrn_measured_fraction_theta_full 0.994
_diffrn_measured_fraction_theta_max 0.994
_diffrn_measurement_device_type 'Bruker D8 Venture, CMOS detector'
_diffrn_measurement_method '\f and \w scans'
_diffrn_radiation_type MoK\a
_diffrn_radiation_wavelength 0.71073
_diffrn_reflns_av_R_equivalents 0.0457
_diffrn_reflns_av_unetI/netI 0.0389
_diffrn_reflns_Laue_measured_fraction_full 0.994
_diffrn_reflns_Laue_measured_fraction_max 0.994
_diffrn_reflns_limit_h_max 13
_diffrn_reflns_limit_h_min -13
_diffrn_reflns_limit_k_max 14
_diffrn_reflns_limit_k_min -14
_diffrn_reflns_limit_l_max 18
_diffrn_reflns_limit_l_min -18
_diffrn_reflns_number 26763
_diffrn_reflns_point_group_measured_fraction_full 0.994
_diffrn_reflns_point_group_measured_fraction_max 0.994
_diffrn_reflns_theta_full 25.242
_diffrn_reflns_theta_max 32.177
_diffrn_reflns_theta_min 2.208
_diffrn_standards_number 0
_exptl_absorpt_coefficient_mu 7.411
_exptl_absorpt_correction_T_max 0.7463
_exptl_absorpt_correction_T_min 0.1599
_exptl_absorpt_correction_type multi-scan
_exptl_absorpt_process_details
'SADABS-2016/2 (Bruker,2016/2) was used for absorption correction. wR2(int) was 0.1755 before and 0.0840 after correction. The Ratio of minimum to maximum transmission is 0.2143. The \l/2 correction factor is Not present.'
_exptl_crystal_colour colourless
_exptl_crystal_colour_primary colourless
_exptl_crystal_density_diffrn 1.914
_exptl_crystal_description block
_exptl_crystal_F_000 556
_exptl_crystal_size_max 1
_exptl_crystal_size_mid 0.33
_exptl_crystal_size_min 0.21
_refine_diff_density_max 1.662
_refine_diff_density_min -2.865
_refine_diff_density_rms 0.229
_refine_ls_extinction_method none
_refine_ls_goodness_of_fit_ref 1.083
_refine_ls_hydrogen_treatment constr
_refine_ls_matrix_type full
_refine_ls_number_parameters 258
_refine_ls_number_reflns 6990
_refine_ls_number_restraints 0
_refine_ls_restrained_S_all 1.083
_refine_ls_R_factor_all 0.0398
_refine_ls_R_factor_gt 0.0326
_refine_ls_shift/su_max 0.001
_refine_ls_shift/su_mean 0.000
_refine_ls_structure_factor_coef Fsqd
_refine_ls_weighting_details 'w=1/[\s^2^(Fo^2^)+(0.0391P)^2^+3.1444P] where P=(Fo^2^+2Fc^2^)/3'
_refine_ls_weighting_scheme calc
_refine_ls_wR_factor_gt 0.0777
_refine_ls_wR_factor_ref 0.0808
_reflns_Friedel_coverage 0.000
_reflns_number_gt 6325
_reflns_number_total 6990
_reflns_threshold_expression 'I > 2\s(I)'
_cod_data_source_file c8cc05489d2.cif
_cod_data_source_block msh-699-soe_pl
_cod_depositor_comments 'Adding full bibliography for 7122318.cif.'
_cod_database_code 7122318
_shelx_shelxl_version_number 2017/1
_shelx_space_group_comment
;
The symmetry employed for this shelxl refinement is uniquely defined
by the following loop, which should always be used as a source of
symmetry information in preference to the above space-group names.
They are only intended as comments.
;
_shelx_estimated_absorpt_t_max 0.305
_shelx_estimated_absorpt_t_min 0.051
_olex2_refinement_description
;
1. Fixed Uiso
 At 1.2 times of:
  All C(H) groups, All C(H,H) groups
 At 1.5 times of:
  All C(H,H,H) groups
2.a Secondary CH2 refined with riding coordinates:
 C8(H8A,H8B)
2.b Aromatic/amide H refined with riding coordinates:
 C19(H19), C20(H20), C21(H21), C18(H18), C13(H13), C11(H11)
2.c Idealised Me refined as rotating group:
 C9(H9A,H9B,H9C), C10(H10A,H10B,H10C), C15(H15A,H15B,H15C), C16(H16A,H16B,
 H16C), C17(H17A,H17B,H17C)
;
_olex2_submission_special_instructions 'No special instructions were received'

loop_
_space_group_symop_operation_xyz
'x, y, z'
'-x, -y, -z'

loop_
_atom_site_label
_atom_site_type_symbol
_atom_site_fract_x
_atom_site_fract_y
_atom_site_fract_z
_atom_site_U_iso_or_equiv
_atom_site_adp_type
_atom_site_occupancy
_atom_site_site_symmetry_order
_atom_site_calc_flag
_atom_site_refinement_flags_posn
Au1 Au 0.34900(2) 0.75778(2) 0.41903(2) 0.01262(4) Uani 1 1 d .
F1 F 0.1607(4) 0.9534(3) 0.7806(2) 0.0293(6) Uani 1 1 d .
F2 F 0.3748(3) 1.0937(3) 0.7361(2) 0.0303(6) Uani 1 1 d .
F3 F 0.1475(4) 1.0736(3) 0.6441(2) 0.0330(6) Uani 1 1 d .
O1 O 0.3316(4) 0.9201(3) 0.5404(2) 0.0195(5) Uani 1 1 d .
O2 O 0.2094(3) 0.7500(3) 0.6410(2) 0.0187(5) Uani 1 1 d .
N1 N 0.5729(4) 0.7264(3) 0.4796(2) 0.0136(5) Uani 1 1 d .
C5 C 0.3638(4) 0.6071(4) 0.3087(3) 0.0112(6) Uani 1 1 d .
C3 C 0.6076(4) 0.6137(4) 0.4210(3) 0.0119(6) Uani 1 1 d .
C4 C 0.4912(4) 0.5473(4) 0.3252(3) 0.0116(6) Uani 1 1 d .
C1 C 0.2595(4) 0.8740(4) 0.6199(3) 0.0134(6) Uani 1 1 d .
C19 C 0.8429(4) 0.6439(4) 0.5453(3) 0.0167(7) Uani 1 1 d .
H19 H 0.935640 0.615163 0.568572 0.020 Uiso 1 1 calc R
C20 C 0.8072(5) 0.7584(4) 0.6031(3) 0.0175(7) Uani 1 1 d .
H20 H 0.875067 0.809535 0.665999 0.021 Uiso 1 1 calc R
C6 C 0.2421(4) 0.5567(4) 0.2231(3) 0.0130(6) Uani 1 1 d .
C21 C 0.6717(5) 0.7973(4) 0.5680(3) 0.0167(7) Uani 1 1 d .
H21 H 0.647163 0.876400 0.607415 0.020 Uiso 1 1 calc R
C8 C 0.1293(5) 0.7250(5) 0.3322(3) 0.0218(8) Uani 1 1 d .
H8A H 0.046801 0.668970 0.372800 0.026 Uiso 1 1 calc R
H8B H 0.107376 0.819939 0.324296 0.026 Uiso 1 1 calc R
C18 C 0.7431(4) 0.5709(4) 0.4531(3) 0.0139(6) Uani 1 1 d .
H18 H 0.767245 0.492551 0.412552 0.017 Uiso 1 1 calc R
C2 C 0.2353(5) 1.0003(4) 0.6963(3) 0.0183(7) Uani 1 1 d .
C13 C 0.4979(4) 0.4303(4) 0.2528(3) 0.0133(6) Uani 1 1 d .
H13 H 0.585030 0.388625 0.262111 0.016 Uiso 1 1 calc R
C7 C 0.1186(5) 0.6419(4) 0.2174(3) 0.0175(7) Uani 1 1 d .
C11 C 0.2504(4) 0.4395(4) 0.1518(3) 0.0138(6) Uani 1 1 d .
H11 H 0.169304 0.403172 0.092320 0.017 Uiso 1 1 calc R
C12 C 0.3761(4) 0.3736(4) 0.1659(3) 0.0133(6) Uani 1 1 d .
C14 C 0.3798(5) 0.2442(4) 0.0864(3) 0.0171(7) Uani 1 1 d .
C9 C 0.1600(6) 0.7522(5) 0.1352(4) 0.0264(9) Uani 1 1 d .
H9A H 0.265594 0.818497 0.159096 0.040 Uiso 1 1 calc GR
H9B H 0.080354 0.807661 0.130419 0.040 Uiso 1 1 calc GR
H9C H 0.160383 0.700928 0.063642 0.040 Uiso 1 1 calc GR
C10 C -0.0507(5) 0.5454(5) 0.1852(4) 0.0248(8) Uani 1 1 d .
H10A H -0.061805 0.502580 0.109534 0.037 Uiso 1 1 calc GR
H10B H -0.126863 0.603685 0.192866 0.037 Uiso 1 1 calc GR
H10C H -0.072055 0.468055 0.232706 0.037 Uiso 1 1 calc GR
C15 C 0.4924(8) 0.1608(7) 0.1317(5) 0.0487(17) Uani 1 1 d .
H15A H 0.600979 0.224768 0.145743 0.073 Uiso 1 1 calc GR
H15B H 0.489966 0.078130 0.078937 0.073 Uiso 1 1 calc GR
H15C H 0.458834 0.125606 0.199773 0.073 Uiso 1 1 calc GR
C16 C 0.2144(7) 0.1370(6) 0.0610(6) 0.0443(14) Uani 1 1 d .
H16A H 0.174305 0.108398 0.129095 0.066 Uiso 1 1 calc GR
H16B H 0.221662 0.050925 0.015560 0.066 Uiso 1 1 calc GR
H16C H 0.141407 0.183035 0.022236 0.066 Uiso 1 1 calc GR
C17 C 0.4357(11) 0.2997(6) -0.0180(5) 0.056(2) Uani 1 1 d .
H17A H 0.365245 0.355214 -0.047647 0.084 Uiso 1 1 calc GR
H17B H 0.433056 0.217346 -0.071197 0.084 Uiso 1 1 calc GR
H17C H 0.544895 0.362246 -0.002589 0.084 Uiso 1 1 calc GR

loop_
_atom_site_aniso_label
_atom_site_aniso_U_11
_atom_site_aniso_U_22
_atom_site_aniso_U_33
_atom_site_aniso_U_23
_atom_site_aniso_U_13
_atom_site_aniso_U_12
Au1 0.01742(7) 0.01216(7) 0.00928(6) -0.00344(4) 0.00141(4) 0.00735(5)
F1 0.0407(15) 0.0280(14) 0.0172(12) -0.0065(10) 0.0153(11) 0.0042(12)
F2 0.0308(14) 0.0245(13) 0.0262(13) -0.0152(11) 0.0036(11) -0.0036(11)
F3 0.0422(16) 0.0335(15) 0.0334(15) 0.0003(12) 0.0085(13) 0.0280(13)
O1 0.0284(14) 0.0154(12) 0.0163(13) -0.0047(10) 0.0072(11) 0.0093(11)
O2 0.0238(14) 0.0155(12) 0.0160(12) -0.0015(10) 0.0014(11) 0.0053(10)
N1 0.0181(14) 0.0140(13) 0.0077(12) -0.0045(10) -0.0010(10) 0.0051(11)
C5 0.0158(15) 0.0106(14) 0.0078(13) -0.0029(11) 0.0014(11) 0.0056(12)
C3 0.0154(15) 0.0088(13) 0.0099(14) -0.0023(11) 0.0020(12) 0.0013(11)
C4 0.0141(14) 0.0125(14) 0.0085(13) -0.0008(11) 0.0014(11) 0.0049(12)
C1 0.0136(14) 0.0152(15) 0.0104(14) -0.0068(12) -0.0031(12) 0.0064(12)
C19 0.0125(15) 0.0208(17) 0.0142(16) 0.0002(13) -0.0022(12) 0.0018(13)
C20 0.0201(17) 0.0169(16) 0.0105(15) -0.0041(13) -0.0038(13) -0.0002(13)
C6 0.0144(15) 0.0159(15) 0.0085(13) -0.0020(12) -0.0022(12) 0.0063(12)
C21 0.0221(17) 0.0136(16) 0.0118(15) -0.0043(12) 0.0004(13) 0.0026(13)
C8 0.0179(17) 0.027(2) 0.0223(19) -0.0057(16) 0.0007(15) 0.0124(15)
C18 0.0138(15) 0.0144(15) 0.0131(15) -0.0003(12) -0.0003(12) 0.0041(12)
C2 0.0235(18) 0.0175(17) 0.0133(16) -0.0060(13) 0.0035(14) 0.0067(14)
C13 0.0156(15) 0.0152(15) 0.0098(14) -0.0016(12) 0.0011(12) 0.0064(12)
C7 0.0185(16) 0.0195(17) 0.0174(16) -0.0012(14) 0.0007(13) 0.0118(14)
C11 0.0171(15) 0.0157(16) 0.0085(14) -0.0012(12) -0.0013(12) 0.0058(13)
C12 0.0199(16) 0.0128(15) 0.0071(13) -0.0028(11) 0.0011(12) 0.0056(12)
C14 0.0236(18) 0.0147(16) 0.0120(15) -0.0068(13) -0.0014(13) 0.0072(14)
C9 0.032(2) 0.026(2) 0.025(2) 0.0076(17) 0.0032(17) 0.0149(18)
C10 0.0183(18) 0.030(2) 0.027(2) -0.0012(17) -0.0007(16) 0.0104(16)
C15 0.069(4) 0.042(3) 0.039(3) -0.028(2) -0.023(3) 0.042(3)
C16 0.037(3) 0.028(2) 0.057(4) -0.027(2) -0.004(3) 0.003(2)
C17 0.111(6) 0.029(3) 0.026(3) -0.011(2) 0.032(3) 0.012(3)

loop_
_atom_type_symbol
_atom_type_description
_atom_type_scat_dispersion_real
_atom_type_scat_dispersion_imag
_atom_type_scat_source
C C 0.0033 0.0016 'International Tables Vol C Tables 4.2.6.8 and 6.1.1.4'
H H 0.0000 0.0000 'International Tables Vol C Tables 4.2.6.8 and 6.1.1.4'
Au Au -2.0133 8.8022 'International Tables Vol C Tables 4.2.6.8 and 6.1.1.4'
F F 0.0171 0.0103 'International Tables Vol C Tables 4.2.6.8 and 6.1.1.4'
N N 0.0061 0.0033 'International Tables Vol C Tables 4.2.6.8 and 6.1.1.4'
O O 0.0106 0.0060 'International Tables Vol C Tables 4.2.6.8 and 6.1.1.4'

loop_
_geom_angle_atom_site_label_1
_geom_angle_atom_site_label_2
_geom_angle_atom_site_label_3
_geom_angle
O1 Au1 N1 99.62(11)
C5 Au1 O1 179.34(13)
C5 Au1 N1 80.36(13)
C5 Au1 C8 81.66(15)
C8 Au1 O1 98.30(14)
C8 Au1 N1 161.36(14)
C1 O1 Au1 115.5(2)
C3 N1 Au1 112.2(2)
C21 N1 Au1 127.8(2)
C21 N1 C3 119.9(3)
C4 C5 Au1 117.1(2)
C4 C5 C6 123.3(3)
C6 C5 Au1 119.4(2)
N1 C3 C4 114.4(3)
N1 C3 C18 120.3(3)
C18 C3 C4 125.4(3)
C5 C4 C3 115.6(3)
C5 C4 C13 118.6(3)
C13 C4 C3 125.8(3)
O1 C1 C2 111.4(3)
O2 C1 O1 129.5(3)
O2 C1 C2 119.1(3)
C20 C19 H19 120.1
C20 C19 C18 119.8(3)
C18 C19 H19 120.1
C19 C20 H20 120.5
C21 C20 C19 118.9(3)
C21 C20 H20 120.5
C5 C6 C7 114.6(3)
C5 C6 C11 117.3(3)
C11 C6 C7 128.0(3)
N1 C21 C20 121.9(3)
N1 C21 H21 119.1
C20 C21 H21 119.1
Au1 C8 H8A 109.2
Au1 C8 H8B 109.2
H8A C8 H8B 107.9
C7 C8 Au1 111.9(2)
C7 C8 H8A 109.2
C7 C8 H8B 109.2
C3 C18 C19 119.2(3)
C3 C18 H18 120.4
C19 C18 H18 120.4
F1 C2 F2 107.6(3)
F1 C2 C1 112.0(3)
F2 C2 C1 111.1(3)
F3 C2 F1 107.1(3)
F3 C2 F2 107.6(3)
F3 C2 C1 111.2(3)
C4 C13 H13 119.8
C4 C13 C12 120.3(3)
C12 C13 H13 119.8
C6 C7 C8 107.3(3)
C6 C7 C9 108.7(3)
C6 C7 C10 112.8(3)
C9 C7 C8 109.0(3)
C10 C7 C8 109.2(3)
C10 C7 C9 109.8(3)
C6 C11 H11 119.2
C6 C11 C12 121.6(3)
C12 C11 H11 119.2
C13 C12 C14 121.2(3)
C11 C12 C13 118.9(3)
C11 C12 C14 119.9(3)
C12 C14 C16 111.0(3)
C15 C14 C12 112.1(3)
C15 C14 C16 107.0(4)
C15 C14 C17 108.5(5)
C17 C14 C12 108.7(3)
C17 C14 C16 109.6(5)
C7 C9 H9A 109.5
C7 C9 H9B 109.5
C7 C9 H9C 109.5
H9A C9 H9B 109.5
H9A C9 H9C 109.5
H9B C9 H9C 109.5
C7 C10 H10A 109.5
C7 C10 H10B 109.5
C7 C10 H10C 109.5
H10A C10 H10B 109.5
H10A C10 H10C 109.5
H10B C10 H10C 109.5
C14 C15 H15A 109.5
C14 C15 H15B 109.5
C14 C15 H15C 109.5
H15A C15 H15B 109.5
H15A C15 H15C 109.5
H15B C15 H15C 109.5
C14 C16 H16A 109.5
C14 C16 H16B 109.5
C14 C16 H16C 109.5
H16A C16 H16B 109.5
H16A C16 H16C 109.5
H16B C16 H16C 109.5
C14 C17 H17A 109.5
C14 C17 H17B 109.5
C14 C17 H17C 109.5
H17A C17 H17B 109.5
H17A C17 H17C 109.5
H17B C17 H17C 109.5

loop_
_geom_bond_atom_site_label_1
_geom_bond_atom_site_label_2
_geom_bond_distance
Au1 O1 2.119(3)
Au1 N1 2.135(3)
Au1 C5 1.944(3)
Au1 C8 2.049(4)
F1 C2 1.335(5)
F2 C2 1.336(5)
F3 C2 1.331(5)
O1 C1 1.273(5)
O2 C1 1.220(5)
N1 C3 1.367(4)
N1 C21 1.345(5)
C5 C4 1.386(5)
C5 C6 1.391(5)
C3 C4 1.473(5)
C3 C18 1.387(5)
C4 C13 1.395(5)
C1 C2 1.546(5)
C19 H19 0.9500
C19 C20 1.380(5)
C19 C18 1.388(5)
C20 H20 0.9500
C20 C21 1.376(5)
C6 C7 1.514(5)
C6 C11 1.393(5)
C21 H21 0.9500
C8 H8A 0.9900
C8 H8B 0.9900
C8 C7 1.557(6)
C18 H18 0.9500
C13 H13 0.9500
C13 C12 1.408(5)
C7 C9 1.535(6)
C7 C10 1.527(6)
C11 H11 0.9500
C11 C12 1.407(5)
C12 C14 1.529(5)
C14 C15 1.520(6)
C14 C16 1.531(7)
C14 C17 1.521(7)
C9 H9A 0.9800
C9 H9B 0.9800
C9 H9C 0.9800
C10 H10A 0.9800
C10 H10B 0.9800
C10 H10C 0.9800
C15 H15A 0.9800
C15 H15B 0.9800
C15 H15C 0.9800
C16 H16A 0.9800
C16 H16B 0.9800
C16 H16C 0.9800
C17 H17A 0.9800
C17 H17B 0.9800
C17 H17C 0.9800

loop_
_geom_torsion_atom_site_label_1
_geom_torsion_atom_site_label_2
_geom_torsion_atom_site_label_3
_geom_torsion_atom_site_label_4
_geom_torsion
Au1 O1 C1 O2 6.2(5)
Au1 O1 C1 C2 -173.1(2)
Au1 N1 C3 C4 4.6(4)
Au1 N1 C3 C18 -175.5(3)
Au1 N1 C21 C20 174.7(3)
Au1 C5 C4 C3 -4.6(4)
Au1 C5 C4 C13 174.4(3)
Au1 C5 C6 C7 8.1(4)
Au1 C5 C6 C11 -174.1(3)
Au1 C8 C7 C6 24.1(4)
Au1 C8 C7 C9 -93.5(3)
Au1 C8 C7 C10 146.6(3)
O1 C1 C2 F1 -179.6(3)
O1 C1 C2 F2 -59.2(4)
O1 C1 C2 F3 60.7(4)
O2 C1 C2 F1 1.1(5)
O2 C1 C2 F2 121.5(4)
O2 C1 C2 F3 -118.7(4)
N1 C3 C4 C5 -0.4(5)
N1 C3 C4 C13 -179.3(3)
N1 C3 C18 C19 -0.1(5)
C5 C4 C13 C12 -0.9(5)
C5 C6 C7 C8 -20.6(5)
C5 C6 C7 C9 97.1(4)
C5 C6 C7 C10 -140.9(4)
C5 C6 C11 C12 0.4(5)
C3 N1 C21 C20 -1.0(6)
C3 C4 C13 C12 178.0(3)
C4 C5 C6 C7 -177.4(3)
C4 C5 C6 C11 0.5(5)
C4 C3 C18 C19 179.8(3)
C4 C13 C12 C11 1.7(5)
C4 C13 C12 C14 -179.2(3)
C19 C20 C21 N1 0.4(6)
C20 C19 C18 C3 -0.5(6)
C6 C5 C4 C3 -179.2(3)
C6 C5 C4 C13 -0.2(5)
C6 C11 C12 C13 -1.5(5)
C6 C11 C12 C14 179.4(3)
C21 N1 C3 C4 -179.0(3)
C21 N1 C3 C18 0.9(5)
C18 C3 C4 C5 179.7(3)
C18 C3 C4 C13 0.8(6)
C18 C19 C20 C21 0.4(6)
C13 C12 C14 C15 18.0(6)
C13 C12 C14 C16 137.5(4)
C13 C12 C14 C17 -101.9(5)
C7 C6 C11 C12 178.0(4)
C11 C6 C7 C8 161.8(4)
C11 C6 C7 C9 -80.4(5)
C11 C6 C7 C10 41.5(5)
C11 C12 C14 C15 -163.0(4)
C11 C12 C14 C16 -43.5(5)
C11 C12 C14 C17 77.1(5)
